data_7004200
loop_
_publ_author_name
'Thurston, John H.'
'Dougherty, Michael J.'
'Swenson, Dale C.'
'Messerle, Louis'

_publ_section_title
;
 [Bi5(dpd)6&#x2282;CH3CN](ClO4)3&#x00B7;3CH3CN: a supramolecular,
 tetrahedral pentabismuth cluster derived from a nonabismuth
 oxo/hydroxide
;
_journal_issue 38
_journal_name_full 'Dalton Transactions'
_journal_page_first 5146
_journal_page_last 5148
_journal_paper_doi 10.1039/b804044c
_journal_year 2008
_chemical_formula_moiety '(Bi5 O12 N12 C66 H48)+3, 3(Cl O4)-, 4(N C2 H3)'
_chemical_formula_sum 'C74 H60 Bi5 Cl3 N16 O24'
_chemical_formula_weight 2708.63
_chemical_name_systematic
;
?
;
_space_group_IT_number 161
_symmetry_cell_setting trigonal
_symmetry_space_group_name_Hall 'R 3 -2"c'
_symmetry_space_group_name_H-M 'R 3 c :H'
_atom_sites_solution_hydrogens geom
_atom_sites_solution_primary direct
_atom_sites_solution_secondary difmap
_audit_creation_method SHELXL-97
_cell_angle_alpha 90.00
_cell_angle_beta 90.00
_cell_angle_gamma 120.00
_cell_formula_units_Z 6
_cell_length_a 20.306(3)
_cell_length_b 20.306(3)
_cell_length_c 34.684(4)
_cell_measurement_reflns_used 17111
_cell_measurement_temperature 150(2)
_cell_measurement_theta_max 27.5
_cell_measurement_theta_min 1.0
_cell_volume 12385(3)
_computing_cell_refinement 'HKL Scalepack (Otwinowski & Minor, 1997)'
_computing_data_collection 'Collect Nonius BV, 1997-2000)'
_computing_data_reduction 'HKL Denzo, Scalepack (Otwinowski & Minor, 1997)'
_computing_molecular_graphics 'SHELXTL 6.1 (Sheldrick, 2001)'
_computing_publication_material 'SHELXTL 6.1 (Sheldrick, 2001)'
_computing_structure_refinement 'SHELXTL 6.1 (Sheldrick, 2001)'
_computing_structure_solution 'SHELXTL 6.1 (Sheldrick, 2001)'
_diffrn_ambient_temperature 150(2)
_diffrn_detector_area_resol_mean 9
_diffrn_measured_fraction_theta_full 0.998
_diffrn_measured_fraction_theta_max 0.998
_diffrn_measurement_device_type 'Nonius KappaCCD'
_diffrn_measurement_method 'CCD phi and omega scans'
_diffrn_radiation_monochromator graphite
_diffrn_radiation_source 'fine-focus sealed tube'
_diffrn_radiation_type MoK\a
_diffrn_radiation_wavelength 0.71073
_diffrn_reflns_av_R_equivalents 0.0588
_diffrn_reflns_av_sigmaI/netI 0.0364
_diffrn_reflns_limit_h_max 20
_diffrn_reflns_limit_h_min -26
_diffrn_reflns_limit_k_max 26
_diffrn_reflns_limit_k_min -26
_diffrn_reflns_limit_l_max 45
_diffrn_reflns_limit_l_min -45
_diffrn_reflns_number 72433
_diffrn_reflns_theta_full 27.48
_diffrn_reflns_theta_max 27.48
_diffrn_reflns_theta_min 3.12
_diffrn_standards_number 0
_exptl_absorpt_coefficient_mu 10.804
_exptl_absorpt_correction_T_max 0.4113
_exptl_absorpt_correction_T_min 0.2941
_exptl_absorpt_correction_type multi-scan
_exptl_absorpt_process_details 'HKL Scalepack (Otwinowski & Minor, 1997)'
_exptl_crystal_colour colorless
_exptl_crystal_density_diffrn 2.179
_exptl_crystal_density_method 'not measured'
_exptl_crystal_description prism
_exptl_crystal_F_000 7644
_exptl_crystal_size_max 0.15
_exptl_crystal_size_mid 0.13
_exptl_crystal_size_min 0.10
_refine_diff_density_max 0.688
_refine_diff_density_min -1.073
_refine_diff_density_rms 0.119
_refine_ls_abs_structure_details 'Flack H D (1983), Acta Cryst. A39, 876-881'
_refine_ls_abs_structure_Flack 0.266(5)
_refine_ls_extinction_method none
_refine_ls_goodness_of_fit_ref 1.036
_refine_ls_hydrogen_treatment constr
_refine_ls_matrix_type full
_refine_ls_number_parameters 368
_refine_ls_number_reflns 6296
_refine_ls_number_restraints 3
_refine_ls_restrained_S_all 1.036
_refine_ls_R_factor_all 0.0336
_refine_ls_R_factor_gt 0.0248
_refine_ls_shift/su_max 0.003
_refine_ls_shift/su_mean 0.000
_refine_ls_structure_factor_coef Fsqd
_refine_ls_weighting_details 'calc w=1/[\s^2^(Fo^2^)+(0.0183P)^2^+14.0195P] where P=(Fo^2^+2Fc^2^)/3'
_refine_ls_weighting_scheme calc
_refine_ls_wR_factor_gt 0.0440
_refine_ls_wR_factor_ref 0.0466
_reflns_number_gt 5646
_reflns_number_total 6296
_reflns_threshold_expression >2sigma(I)
_cod_data_source_file b804044c.txt
_cod_data_source_block mes627b
_cod_depositor_comments
;
The following automatic conversions were performed:
'_symmetry_cell_setting' value 'Trigonal' changed to 'trigonal' according
to '/home/saulius/struct/CIF-dictionaries/cif_core.dic' dictionary named
'cif_core.dic' version 2.4.1 from 2010-06-29.

Automatic conversion script
Id: cif_fix_enum 1527 2010-12-29 10:47:43Z saulius 
;
_cod_original_sg_symbol_Hall ' R 3 -2"c '
_cod_original_sg_symbol_H-M ' R 3 c '
_cod_database_code 7004200

loop_
_symmetry_equiv_pos_as_xyz
'x, y, z'
'-y, x-y, z'
'-x+y, -x, z'
'-y, -x, z+1/2'
'-x+y, y, z+1/2'
'x, x-y, z+1/2'
'x+2/3, y+1/3, z+1/3'
'-y+2/3, x-y+1/3, z+1/3'
'-x+y+2/3, -x+1/3, z+1/3'
'-y+2/3, -x+1/3, z+5/6'
'-x+y+2/3, y+1/3, z+5/6'
'x+2/3, x-y+1/3, z+5/6'
'x+1/3, y+2/3, z+2/3'
'-y+1/3, x-y+2/3, z+2/3'
'-x+y+1/3, -x+2/3, z+2/3'
'-y+1/3, -x+2/3, z+7/6'
'-x+y+1/3, y+2/3, z+7/6'
'x+1/3, x-y+2/3, z+7/6'

loop_
_atom_site_label
_atom_site_type_symbol
_atom_site_fract_x
_atom_site_fract_y
_atom_site_fract_z
_atom_site_U_iso_or_equiv
_atom_site_adp_type
_atom_site_occupancy
_atom_site_symmetry_multiplicity
_atom_site_calc_flag
_atom_site_refinement_flags
_atom_site_disorder_assembly
_atom_site_disorder_group
Bi1 Bi -1.6667 -0.3333 -0.372627(10) 0.01663(8) Uani 1 3 d S . .
Bi2 Bi -1.6667 -0.3333 -0.271047(9) 0.01717(7) Uani 1 3 d S . .
Bi3 Bi -1.861215(10) -0.437992(9) -0.419285(6) 0.01753(5) Uani 1 1 d . . .
O101 O -1.74309(17) -0.40499(18) -0.31890(11) 0.0179(7) Uani 1 1 d . . .
O102 O -1.80845(19) -0.38151(18) -0.36428(10) 0.0178(7) Uani 1 1 d . . .
O201 O -1.77205(18) -0.46577(19) -0.40797(10) 0.0200(8) Uani 1 1 d . . .
O202 O -1.66317(18) -0.43274(18) -0.44195(11) 0.0208(8) Uani 1 1 d . . .
N101 N -1.9194(2) -0.5313(3) -0.35767(15) 0.0239(11) Uani 1 1 d . . .
N102 N -1.7987(2) -0.3405(2) -0.27031(14) 0.0227(10) Uani 1 1 d . . .
N201 N -1.8304(2) -0.4933(2) -0.48022(14) 0.0209(10) Uani 1 1 d . . .
N202 N -1.6759(2) -0.5618(2) -0.41215(14) 0.0213(10) Uani 1 1 d . . .
C101 C -1.9668(3) -0.6066(3) -0.35886(19) 0.0303(15) Uani 1 1 d . . .
H101 H -2.0026 -0.6269 -0.3793 0.036 Uiso 1 1 calc R . .
C102 C -1.9662(3) -0.6559(3) -0.3320(2) 0.0344(15) Uani 1 1 d . . .
H102 H -2.0000 -0.7092 -0.3340 0.041 Uiso 1 1 calc R . .
C103 C -1.9149(3) -0.6258(3) -0.30192(19) 0.0360(15) Uani 1 1 d . . .
H103 H -1.9133 -0.6581 -0.2826 0.043 Uiso 1 1 calc R . .
C104 C -1.8656(3) -0.5474(3) -0.30029(19) 0.0317(14) Uani 1 1 d . . .
H104 H -1.8297 -0.5254 -0.2800 0.038 Uiso 1 1 calc R . .
C105 C -1.8701(3) -0.5027(3) -0.32882(16) 0.0213(12) Uani 1 1 d . . .
C106 C -1.8146(3) -0.4161(3) -0.32877(15) 0.0191(11) Uani 1 1 d . . .
C107 C -1.8426(3) -0.3775(3) -0.30051(16) 0.0193(11) Uani 1 1 d . . .
C108 C -1.9118(3) -0.3795(3) -0.30707(16) 0.0238(12) Uani 1 1 d . . .
H108 H -1.9440 -0.4087 -0.3277 0.029 Uiso 1 1 calc R . .
C109 C -1.9325(3) -0.3386(3) -0.28326(19) 0.0344(15) Uani 1 1 d . . .
H109 H -1.9780 -0.3373 -0.2879 0.041 Uiso 1 1 calc R . .
C110 C -1.8862(3) -0.2993(3) -0.25251(17) 0.0304(14) Uani 1 1 d . . .
H110 H -1.8993 -0.2707 -0.2357 0.036 Uiso 1 1 calc R . .
C111 C -1.8207(3) -0.3023(3) -0.24655(17) 0.0270(13) Uani 1 1 d . . .
H111 H -1.7897 -0.2765 -0.2249 0.032 Uiso 1 1 calc R . .
C201 C -1.8589(3) -0.5024(3) -0.51611(17) 0.0283(13) Uani 1 1 d . . .
H201 H -1.8967 -0.4889 -0.5210 0.034 Uiso 1 1 calc R . .
C202 C -1.8356(3) -0.5305(3) -0.54590(18) 0.0303(13) Uani 1 1 d . . .
H202 H -1.8557 -0.5350 -0.5711 0.036 Uiso 1 1 calc R . .
C203 C -1.7816(3) -0.5523(4) -0.53829(18) 0.0340(14) Uani 1 1 d . . .
H203 H -1.7661 -0.5742 -0.5580 0.041 Uiso 1 1 calc R . .
C204 C -1.7516(3) -0.5417(3) -0.50206(18) 0.0318(15) Uani 1 1 d . . .
H204 H -1.7137 -0.5546 -0.4966 0.038 Uiso 1 1 calc R . .
C205 C -1.7767(3) -0.5118(3) -0.47317(17) 0.0225(13) Uani 1 1 d . . .
C206 C -1.7376(3) -0.4912(3) -0.43363(16) 0.0194(11) Uani 1 1 d . . .
C207 C -1.7409(3) -0.5620(3) -0.41636(15) 0.0200(11) Uani 1 1 d . . .
C208 C -1.8108(3) -0.6230(3) -0.40518(18) 0.0296(13) Uani 1 1 d . . .
H208 H -1.8564 -0.6214 -0.4085 0.035 Uiso 1 1 calc R . .
C209 C -1.8121(3) -0.6855(3) -0.38916(19) 0.0370(15) Uani 1 1 d . . .
H209 H -1.8591 -0.7284 -0.3818 0.044 Uiso 1 1 calc R . .
C210 C -1.7447(3) -0.6856(3) -0.38388(18) 0.0349(15) Uani 1 1 d . . .
H210 H -1.7443 -0.7277 -0.3723 0.042 Uiso 1 1 calc R . .
C211 C -1.6792(3) -0.6239(3) -0.3957(2) 0.0340(15) Uani 1 1 d . . .
H211 H -1.6329 -0.6242 -0.3923 0.041 Uiso 1 1 calc R . .
Cl1 Cl -2.04289(8) -0.52788(8) -0.48128(4) 0.0287(3) Uani 1 1 d . . .
O1 O -2.0465(2) -0.5532(3) -0.52002(13) 0.0436(11) Uani 1 1 d . . .
O2 O -1.9779(2) -0.4523(2) -0.47799(15) 0.0539(14) Uani 1 1 d . . .
O3 O -2.1105(2) -0.5262(3) -0.47222(14) 0.0532(13) Uani 1 1 d . . .
O4 O -2.0328(3) -0.5777(3) -0.45534(13) 0.0484(12) Uani 1 1 d . . .
N901 N -1.6667 -0.3333 -0.5895(3) 0.132(8) Uani 1 3 d SD . .
C901 C -1.6667 -0.3333 -0.5571(3) 0.055(4) Uani 1 3 d SD . .
C902 C -1.6667 -0.3333 -0.5156(3) 0.033(2) Uani 1 3 d SD . .
H901 H -1.7183 -0.3506 -0.5062 0.050 Uiso 1 1 calc R A -1
N902 N -2.2409(3) -0.6798(3) -0.5388(2) 0.0453(15) Uani 1 1 d D . .
C903 C -2.2375(4) -0.7002(4) -0.5089(2) 0.0389(16) Uani 1 1 d D . .
C904 C -2.2313(5) -0.7270(5) -0.4710(2) 0.075(3) Uani 1 1 d D . .
H904 H -2.2473 -0.7032 -0.4514 0.112 Uiso 1 1 calc R . .
H905 H -2.1784 -0.7135 -0.4663 0.112 Uiso 1 1 calc R . .
H906 H -2.2641 -0.7824 -0.4698 0.112 Uiso 1 1 calc R . .

loop_
_atom_site_aniso_label
_atom_site_aniso_U_11
_atom_site_aniso_U_22
_atom_site_aniso_U_33
_atom_site_aniso_U_23
_atom_site_aniso_U_13
_atom_site_aniso_U_12
Bi1 0.01622(11) 0.01622(11) 0.01746(18) 0.000 0.000 0.00811(5)
Bi2 0.01783(10) 0.01783(10) 0.01583(17) 0.000 0.000 0.00892(5)
Bi3 0.01440(10) 0.01652(10) 0.02087(10) -0.00272(14) -0.00264(8) 0.00713(9)
O101 0.0151(17) 0.0209(18) 0.020(2) 0.0012(15) 0.0030(15) 0.0105(14)
O102 0.0167(17) 0.0155(17) 0.020(2) 0.0001(15) -0.0008(14) 0.0068(15)
O201 0.0213(18) 0.0240(19) 0.020(2) -0.0050(15) -0.0028(15) 0.0153(16)
O202 0.0140(17) 0.0161(18) 0.029(2) 0.0031(15) -0.0023(15) 0.0047(15)
N101 0.018(2) 0.022(3) 0.027(3) -0.004(2) 0.001(2) 0.006(2)
N102 0.022(2) 0.019(2) 0.026(3) 0.0000(19) 0.0039(19) 0.0096(19)
N201 0.018(2) 0.022(2) 0.023(3) -0.0029(19) -0.007(2) 0.0101(19)
N202 0.018(2) 0.014(2) 0.034(3) -0.001(2) 0.000(2) 0.0098(18)
C101 0.022(3) 0.016(3) 0.040(4) -0.004(3) 0.000(3) -0.001(3)
C102 0.027(3) 0.013(3) 0.047(4) 0.002(3) 0.008(3) -0.003(2)
C103 0.042(4) 0.027(3) 0.037(4) 0.010(3) 0.009(3) 0.016(3)
C104 0.026(3) 0.019(3) 0.043(4) 0.005(3) -0.002(3) 0.007(2)
C105 0.019(3) 0.021(3) 0.022(3) -0.002(2) 0.008(2) 0.008(2)
C106 0.014(3) 0.018(3) 0.020(3) 0.001(2) 0.004(2) 0.004(2)
C107 0.019(3) 0.013(2) 0.023(3) 0.000(2) 0.004(2) 0.005(2)
C108 0.014(3) 0.028(3) 0.031(4) -0.001(2) -0.002(2) 0.012(2)
C109 0.023(3) 0.045(4) 0.042(4) 0.003(3) 0.005(3) 0.022(3)
C110 0.028(3) 0.030(3) 0.036(4) -0.008(3) 0.004(3) 0.017(3)
C111 0.025(3) 0.026(3) 0.032(4) -0.006(2) 0.001(2) 0.014(2)
C201 0.025(3) 0.028(3) 0.029(4) 0.004(3) -0.005(3) 0.011(3)
C202 0.032(3) 0.032(3) 0.021(3) 0.000(3) -0.007(3) 0.011(3)
C203 0.041(4) 0.032(3) 0.027(3) -0.007(3) 0.000(3) 0.017(3)
C204 0.036(3) 0.034(3) 0.027(4) -0.010(3) -0.002(3) 0.019(3)
C205 0.024(3) 0.015(3) 0.019(3) -0.002(2) -0.002(2) 0.002(2)
C206 0.019(3) 0.017(3) 0.022(3) 0.002(2) 0.001(2) 0.009(2)
C207 0.019(3) 0.019(3) 0.022(3) -0.003(2) 0.000(2) 0.009(2)
C208 0.026(3) 0.023(3) 0.039(4) 0.000(3) 0.005(3) 0.012(2)
C209 0.033(3) 0.025(3) 0.050(5) 0.004(3) 0.005(3) 0.012(3)
C210 0.046(4) 0.017(3) 0.043(4) -0.001(3) -0.003(3) 0.017(3)
C211 0.032(3) 0.022(3) 0.052(5) -0.005(3) -0.006(3) 0.017(3)
Cl1 0.0297(8) 0.0288(7) 0.0314(8) -0.0058(6) -0.0093(6) 0.0175(6)
O1 0.043(3) 0.056(3) 0.040(3) -0.013(2) -0.012(2) 0.031(2)
O2 0.048(3) 0.027(2) 0.088(4) -0.024(2) -0.038(3) 0.019(2)
O3 0.044(3) 0.074(3) 0.057(4) -0.011(3) -0.001(2) 0.041(3)
O4 0.062(3) 0.052(3) 0.044(3) 0.015(2) 0.002(2) 0.038(2)
N901 0.187(14) 0.187(14) 0.023(8) 0.000 0.000 0.093(7)
C901 0.057(5) 0.057(5) 0.049(9) 0.000 0.000 0.029(3)
C902 0.033(3) 0.033(3) 0.034(7) 0.000 0.000 0.0165(17)
N902 0.045(3) 0.033(3) 0.056(4) -0.005(3) -0.021(3) 0.018(3)
C903 0.029(3) 0.030(4) 0.056(5) -0.011(3) -0.009(3) 0.013(3)
C904 0.093(7) 0.058(5) 0.047(6) 0.015(4) 0.018(5) 0.019(5)

loop_
_atom_type_symbol
_atom_type_description
_atom_type_scat_dispersion_real
_atom_type_scat_dispersion_imag
_atom_type_scat_source
C C 0.0033 0.0016 'International Tables Vol C Tables 4.2.6.8 and 6.1.1.4'
H H 0.0000 0.0000 'International Tables Vol C Tables 4.2.6.8 and 6.1.1.4'
N N 0.0061 0.0033 'International Tables Vol C Tables 4.2.6.8 and 6.1.1.4'
O O 0.0106 0.0060 'International Tables Vol C Tables 4.2.6.8 and 6.1.1.4'
Cl Cl 0.1484 0.1585 'International Tables Vol C Tables 4.2.6.8 and 6.1.1.4'
Bi Bi -4.1077 10.2566 'International Tables Vol C Tables 4.2.6.8 and 6.1.1.4'

loop_
_geom_angle_atom_site_label_1
_geom_angle_atom_site_label_2
_geom_angle_atom_site_label_3
_geom_angle
_geom_angle_site_symmetry_1
_geom_angle_site_symmetry_3
_geom_angle_publ_flag
O101 Bi1 O101 65.96(13) 2_365 3_235 ?
O101 Bi1 O101 65.95(13) 2_365 . ?
O101 Bi1 O101 65.96(13) 3_235 . ?
O101 Bi1 O102 54.20(11) 2_365 2_365 ?
O101 Bi1 O102 119.21(11) 3_235 2_365 ?
O101 Bi1 O102 80.37(11) . 2_365 ?
O101 Bi1 O102 119.20(11) 2_365 . ?
O101 Bi1 O102 80.36(11) 3_235 . ?
O101 Bi1 O102 54.20(11) . . ?
O102 Bi1 O102 118.73(3) 2_365 . ?
O101 Bi1 O102 80.37(11) 2_365 3_235 ?
O101 Bi1 O102 54.20(11) 3_235 3_235 ?
O101 Bi1 O102 119.20(11) . 3_235 ?
O102 Bi1 O102 118.74(3) 2_365 3_235 ?
O102 Bi1 O102 118.73(3) . 3_235 ?
O101 Bi1 O201 119.91(10) 2_365 . ?
O101 Bi1 O201 137.73(10) 3_235 . ?
O101 Bi1 O201 78.56(11) . . ?
O102 Bi1 O201 73.90(10) 2_365 . ?
O102 Bi1 O201 59.90(10) . . ?
O102 Bi1 O201 158.49(11) 3_235 . ?
O101 Bi1 O201 78.56(11) 2_365 2_365 ?
O101 Bi1 O201 119.91(11) 3_235 2_365 ?
O101 Bi1 O201 137.73(10) . 2_365 ?
O102 Bi1 O201 59.90(10) 2_365 2_365 ?
O102 Bi1 O201 158.50(11) . 2_365 ?
O102 Bi1 O201 73.91(10) 3_235 2_365 ?
O201 Bi1 O201 101.65(9) . 2_365 ?
O101 Bi1 O201 137.73(10) 2_365 3_235 ?
O101 Bi1 O201 78.56(11) 3_235 3_235 ?
O101 Bi1 O201 119.91(10) . 3_235 ?
O102 Bi1 O201 158.50(11) 2_365 3_235 ?
O102 Bi1 O201 73.91(10) . 3_235 ?
O102 Bi1 O201 59.89(10) 3_235 3_235 ?
O201 Bi1 O201 101.65(9) . 3_235 ?
O201 Bi1 O201 101.65(9) 2_365 3_235 ?
O101 Bi1 Bi2 38.94(8) 2_365 . ?
O101 Bi1 Bi2 38.94(8) 3_235 . ?
O101 Bi1 Bi2 38.94(8) . . ?
O102 Bi1 Bi2 83.49(8) 2_365 . ?
O102 Bi1 Bi2 83.49(8) . . ?
O102 Bi1 Bi2 83.49(8) 3_235 . ?
O201 Bi1 Bi2 116.48(7) . . ?
O201 Bi1 Bi2 116.48(7) 2_365 . ?
O201 Bi1 Bi2 116.48(7) 3_235 . ?
O101 Bi2 O101 71.17(13) . 2_365 ?
O101 Bi2 O101 71.17(13) . 3_235 ?
O101 Bi2 O101 71.17(13) 2_365 3_235 ?
O101 Bi2 N102 74.56(13) . 2_365 ?
O101 Bi2 N102 67.21(13) 2_365 2_365 ?
O101 Bi2 N102 132.50(14) 3_235 2_365 ?
O101 Bi2 N102 132.50(14) . 3_235 ?
O101 Bi2 N102 74.56(13) 2_365 3_235 ?
O101 Bi2 N102 67.21(13) 3_235 3_235 ?
N102 Bi2 N102 119.991(4) 2_365 3_235 ?
O101 Bi2 N102 67.21(13) . . ?
O101 Bi2 N102 132.49(14) 2_365 . ?
O101 Bi2 N102 74.55(13) 3_235 . ?
N102 Bi2 N102 119.990(5) 2_365 . ?
N102 Bi2 N102 119.990(4) 3_235 . ?
O101 Bi2 Bi1 42.22(8) . . ?
O101 Bi2 Bi1 42.21(8) 2_365 . ?
O101 Bi2 Bi1 42.22(8) 3_235 . ?
N102 Bi2 Bi1 90.57(10) 2_365 . ?
N102 Bi2 Bi1 90.57(10) 3_235 . ?
N102 Bi2 Bi1 90.56(10) . . ?
O202 Bi3 O201 82.95(12) 3_235 . ?
O202 Bi3 O102 81.60(13) 3_235 . ?
O201 Bi3 O102 74.29(12) . . ?
O202 Bi3 N202 68.92(12) 3_235 3_235 ?
O201 Bi3 N202 139.67(13) . 3_235 ?
O102 Bi3 N202 73.50(13) . 3_235 ?
O202 Bi3 N201 80.40(14) 3_235 . ?
O201 Bi3 N201 68.08(13) . . ?
O102 Bi3 N201 139.83(13) . . ?
N202 Bi3 N201 130.59(15) 3_235 . ?
O202 Bi3 N101 146.90(14) 3_235 . ?
O201 Bi3 N101 78.78(13) . . ?
O102 Bi3 N101 67.02(13) . . ?
N202 Bi3 N101 109.60(14) 3_235 . ?
N201 Bi3 N101 116.94(12) . . ?
C106 O101 Bi2 127.8(3) . . ?
C106 O101 Bi1 102.3(3) . . ?
Bi2 O101 Bi1 98.84(11) . . ?
C106 O102 Bi3 127.2(3) . . ?
C106 O102 Bi1 95.3(3) . . ?
Bi3 O102 Bi1 105.22(13) . . ?
C206 O201 Bi3 128.4(3) . . ?
C206 O201 Bi1 111.1(3) . . ?
Bi3 O201 Bi1 99.66(12) . . ?
C206 O202 Bi3 125.8(3) . 2_365 ?
C105 N101 C101 118.5(5) . . ?
C105 N101 Bi3 108.6(3) . . ?
C101 N101 Bi3 126.0(4) . . ?
C107 N102 C111 118.9(4) . . ?
C107 N102 Bi2 113.6(3) . . ?
C111 N102 Bi2 126.7(4) . . ?
C205 N201 C201 119.0(5) . . ?
C205 N201 Bi3 112.1(4) . . ?
C201 N201 Bi3 128.9(4) . . ?
C207 N202 C211 117.3(4) . . ?
C207 N202 Bi3 109.7(3) . 2_365 ?
C211 N202 Bi3 130.3(3) . 2_365 ?
N101 C101 C102 123.3(6) . . ?
N101 C101 H101 118.3 . . ?
C102 C101 H101 118.3 . . ?
C101 C102 C103 117.9(5) . . ?
C101 C102 H102 121.0 . . ?
C103 C102 H102 121.0 . . ?
C102 C103 C104 119.2(6) . . ?
C102 C103 H103 120.4 . . ?
C104 C103 H103 120.4 . . ?
C105 C104 C103 118.5(6) . . ?
C105 C104 H104 120.8 . . ?
C103 C104 H104 120.8 . . ?
N101 C105 C104 122.5(5) . . ?
N101 C105 C106 117.5(5) . . ?
C104 C105 C106 120.0(5) . . ?
O102 C106 O101 108.2(4) . . ?
O102 C106 C107 105.7(4) . . ?
O101 C106 C107 112.5(4) . . ?
O102 C106 C105 113.8(4) . . ?
O101 C106 C105 107.1(4) . . ?
C107 C106 C105 109.7(4) . . ?
N102 C107 C108 121.2(5) . . ?
N102 C107 C106 118.4(4) . . ?
C108 C107 C106 120.3(5) . . ?
C109 C108 C107 119.2(5) . . ?
C109 C108 H108 120.4 . . ?
C107 C108 H108 120.4 . . ?
C108 C109 C110 119.1(5) . . ?
C108 C109 H109 120.5 . . ?
C110 C109 H109 120.5 . . ?
C111 C110 C109 119.0(5) . . ?
C111 C110 H110 120.5 . . ?
C109 C110 H110 120.5 . . ?
N102 C111 C110 122.5(5) . . ?
N102 C111 H111 118.8 . . ?
C110 C111 H111 118.8 . . ?
N201 C201 C202 122.5(5) . . ?
N201 C201 H201 118.7 . . ?
C202 C201 H201 118.7 . . ?
C201 C202 C203 118.6(5) . . ?
C201 C202 H202 120.7 . . ?
C203 C202 H202 120.7 . . ?
C204 C203 C202 118.8(6) . . ?
C204 C203 H203 120.6 . . ?
C202 C203 H203 120.6 . . ?
C203 C204 C205 120.0(6) . . ?
C203 C204 H204 120.0 . . ?
C205 C204 H204 120.0 . . ?
N201 C205 C204 121.1(6) . . ?
N201 C205 C206 118.0(5) . . ?
C204 C205 C206 120.6(5) . . ?
O201 C206 O202 110.4(4) . . ?
O201 C206 C207 107.8(4) . . ?
O202 C206 C207 113.4(4) . . ?
O201 C206 C205 112.8(4) . . ?
O202 C206 C205 103.8(4) . . ?
C207 C206 C205 108.7(4) . . ?
N202 C207 C208 122.8(5) . . ?
N202 C207 C206 117.7(4) . . ?
C208 C207 C206 119.5(4) . . ?
C209 C208 C207 118.3(5) . . ?
C209 C208 H208 120.8 . . ?
C207 C208 H208 120.8 . . ?
C208 C209 C210 119.6(6) . . ?
C208 C209 H209 120.2 . . ?
C210 C209 H209 120.2 . . ?
C211 C210 C209 118.2(5) . . ?
C211 C210 H210 120.9 . . ?
C209 C210 H210 120.9 . . ?
N202 C211 C210 123.7(5) . . ?
N202 C211 H211 118.1 . . ?
C210 C211 H211 118.1 . . ?
O3 Cl1 O1 109.8(3) . . ?
O3 Cl1 O4 110.8(3) . . ?
O1 Cl1 O4 109.6(3) . . ?
O3 Cl1 O2 109.7(3) . . ?
O1 Cl1 O2 108.2(3) . . ?
O4 Cl1 O2 108.8(3) . . ?
N901 C901 C902 180.0 . . ?
C901 C902 H901 109.5 . . ?
N902 C903 C904 178.2(9) . . ?
C903 C904 H904 109.5 . . ?
C903 C904 H905 109.5 . . ?
H904 C904 H905 109.5 . . ?
C903 C904 H906 109.5 . . ?
H904 C904 H906 109.5 . . ?
H905 C904 H906 109.5 . . ?

loop_
_geom_bond_atom_site_label_1
_geom_bond_atom_site_label_2
_geom_bond_distance
_geom_bond_site_symmetry_2
_geom_bond_publ_flag
Bi1 O101 2.396(3) 2_365 ?
Bi1 O101 2.396(3) 3_235 ?
Bi1 O101 2.396(3) . ?
Bi1 O102 2.552(3) 2_365 ?
Bi1 O102 2.552(3) . ?
Bi1 O102 2.552(3) 3_235 ?
Bi1 O201 2.749(3) . ?
Bi1 O201 2.749(3) 2_365 ?
Bi1 O201 2.749(3) 3_235 ?
Bi1 Bi2 3.5232(6) . ?
Bi2 O101 2.241(3) . ?
Bi2 O101 2.241(3) 2_365 ?
Bi2 O101 2.241(3) 3_235 ?
Bi2 N102 2.612(4) 2_365 ?
Bi2 N102 2.612(4) 3_235 ?
Bi2 N102 2.612(4) . ?
Bi3 O202 2.116(3) 3_235 ?
Bi3 O201 2.184(3) . ?
Bi3 O102 2.208(4) . ?
Bi3 N202 2.612(4) 3_235 ?
Bi3 N201 2.612(5) . ?
Bi3 N101 2.704(5) . ?
O101 C106 1.395(6) . ?
O102 C106 1.393(6) . ?
O201 C206 1.382(6) . ?
O202 C206 1.407(6) . ?
O202 Bi3 2.116(3) 2_365 ?
N101 C105 1.327(7) . ?
N101 C101 1.340(7) . ?
N102 C107 1.336(7) . ?
N102 C111 1.351(6) . ?
N201 C205 1.340(7) . ?
N201 C201 1.346(7) . ?
N202 C207 1.326(6) . ?
N202 C211 1.355(7) . ?
N202 Bi3 2.612(4) 2_365 ?
C101 C102 1.372(8) . ?
C101 H101 0.9500 . ?
C102 C103 1.383(9) . ?
C102 H102 0.9500 . ?
C103 C104 1.394(8) . ?
C103 H103 0.9500 . ?
C104 C105 1.377(8) . ?
C104 H104 0.9500 . ?
C105 C106 1.541(7) . ?
C106 C107 1.531(7) . ?
C107 C108 1.406(7) . ?
C108 C109 1.378(8) . ?
C108 H108 0.9500 . ?
C109 C110 1.381(8) . ?
C109 H109 0.9500 . ?
C110 C111 1.377(7) . ?
C110 H110 0.9500 . ?
C111 H111 0.9500 . ?
C201 C202 1.375(8) . ?
C201 H201 0.9500 . ?
C202 C203 1.396(8) . ?
C202 H202 0.9500 . ?
C203 C204 1.366(8) . ?
C203 H203 0.9500 . ?
C204 C205 1.393(8) . ?
C204 H204 0.9500 . ?
C205 C206 1.535(8) . ?
C206 C207 1.527(7) . ?
C207 C208 1.394(7) . ?
C208 C209 1.374(8) . ?
C208 H208 0.9500 . ?
C209 C210 1.382(8) . ?
C209 H209 0.9500 . ?
C210 C211 1.357(8) . ?
C210 H210 0.9500 . ?
C211 H211 0.9500 . ?
Cl1 O3 1.425(4) . ?
Cl1 O1 1.427(5) . ?
Cl1 O4 1.442(4) . ?
Cl1 O2 1.443(4) . ?
N901 C901 1.124(10) . ?
C901 C902 1.439(11) . ?
C902 H901 0.9800 . ?
N902 C903 1.130(8) . ?
C903 C904 1.452(10) . ?
C904 H904 0.9800 . ?
C904 H905 0.9800 . ?
C904 H906 0.9800 . ?

loop_
_geom_torsion_atom_site_label_1
_geom_torsion_atom_site_label_2
_geom_torsion_atom_site_label_3
_geom_torsion_atom_site_label_4
_geom_torsion
_geom_torsion_site_symmetry_1
_geom_torsion_site_symmetry_2
_geom_torsion_site_symmetry_3
_geom_torsion_site_symmetry_4
_geom_torsion_publ_flag
O101 Bi1 Bi2 O101 -120.0 2_365 . . . ?
O101 Bi1 Bi2 O101 120.0 3_235 . . . ?
O102 Bi1 Bi2 O101 -82.71(14) 2_365 . . . ?
O102 Bi1 Bi2 O101 37.29(14) . . . . ?
O102 Bi1 Bi2 O101 157.29(14) 3_235 . . . ?
O201 Bi1 Bi2 O101 -14.34(14) . . . . ?
O201 Bi1 Bi2 O101 -134.34(14) 2_365 . . . ?
O201 Bi1 Bi2 O101 105.66(14) 3_235 . . . ?
O101 Bi1 Bi2 O101 -120.0 3_235 . . 2_365 ?
O101 Bi1 Bi2 O101 120.0 . . . 2_365 ?
O102 Bi1 Bi2 O101 37.29(14) 2_365 . . 2_365 ?
O102 Bi1 Bi2 O101 157.29(14) . . . 2_365 ?
O102 Bi1 Bi2 O101 -82.71(14) 3_235 . . 2_365 ?
O201 Bi1 Bi2 O101 105.66(14) . . . 2_365 ?
O201 Bi1 Bi2 O101 -14.34(14) 2_365 . . 2_365 ?
O201 Bi1 Bi2 O101 -134.34(14) 3_235 . . 2_365 ?
O101 Bi1 Bi2 O101 120.0 2_365 . . 3_235 ?
O101 Bi1 Bi2 O101 -120.0 . . . 3_235 ?
O102 Bi1 Bi2 O101 157.29(14) 2_365 . . 3_235 ?
O102 Bi1 Bi2 O101 -82.71(14) . . . 3_235 ?
O102 Bi1 Bi2 O101 37.29(14) 3_235 . . 3_235 ?
O201 Bi1 Bi2 O101 -134.34(14) . . . 3_235 ?
O201 Bi1 Bi2 O101 105.66(14) 2_365 . . 3_235 ?
O201 Bi1 Bi2 O101 -14.34(14) 3_235 . . 3_235 ?
O101 Bi1 Bi2 N102 -54.03(15) 2_365 . . 2_365 ?
O101 Bi1 Bi2 N102 -174.03(15) 3_235 . . 2_365 ?
O101 Bi1 Bi2 N102 65.97(15) . . . 2_365 ?
O102 Bi1 Bi2 N102 -16.74(11) 2_365 . . 2_365 ?
O102 Bi1 Bi2 N102 103.26(11) . . . 2_365 ?
O102 Bi1 Bi2 N102 -136.74(11) 3_235 . . 2_365 ?
O201 Bi1 Bi2 N102 51.63(11) . . . 2_365 ?
O201 Bi1 Bi2 N102 -68.37(11) 2_365 . . 2_365 ?
O201 Bi1 Bi2 N102 171.63(11) 3_235 . . 2_365 ?
O101 Bi1 Bi2 N102 65.97(15) 2_365 . . 3_235 ?
O101 Bi1 Bi2 N102 -54.03(15) 3_235 . . 3_235 ?
O101 Bi1 Bi2 N102 -174.03(15) . . . 3_235 ?
O102 Bi1 Bi2 N102 103.26(11) 2_365 . . 3_235 ?
O102 Bi1 Bi2 N102 -136.74(11) . . . 3_235 ?
O102 Bi1 Bi2 N102 -16.74(11) 3_235 . . 3_235 ?
O201 Bi1 Bi2 N102 171.63(11) . . . 3_235 ?
O201 Bi1 Bi2 N102 51.63(11) 2_365 . . 3_235 ?
O201 Bi1 Bi2 N102 -68.37(11) 3_235 . . 3_235 ?
O101 Bi1 Bi2 N102 -174.03(15) 2_365 . . . ?
O101 Bi1 Bi2 N102 65.97(15) 3_235 . . . ?
O101 Bi1 Bi2 N102 -54.03(15) . . . . ?
O102 Bi1 Bi2 N102 -136.74(11) 2_365 . . . ?
O102 Bi1 Bi2 N102 -16.74(11) . . . . ?
O102 Bi1 Bi2 N102 103.26(11) 3_235 . . . ?
O201 Bi1 Bi2 N102 -68.37(11) . . . . ?
O201 Bi1 Bi2 N102 171.63(11) 2_365 . . . ?
O201 Bi1 Bi2 N102 51.63(11) 3_235 . . . ?
O101 Bi2 O101 C106 -151.1(4) 2_365 . . . ?
O101 Bi2 O101 C106 -75.3(4) 3_235 . . . ?
N102 Bi2 O101 C106 138.1(4) 2_365 . . . ?
N102 Bi2 O101 C106 -105.1(4) 3_235 . . . ?
N102 Bi2 O101 C106 5.4(3) . . . . ?
Bi1 Bi2 O101 C106 -113.2(4) . . . . ?
O101 Bi2 O101 Bi1 -37.94(4) 2_365 . . . ?
O101 Bi2 O101 Bi1 37.94(4) 3_235 . . . ?
N102 Bi2 O101 Bi1 -108.65(14) 2_365 . . . ?
N102 Bi2 O101 Bi1 8.1(2) 3_235 . . . ?
N102 Bi2 O101 Bi1 118.62(15) . . . . ?
O101 Bi1 O101 C106 168.6(3) 2_365 . . . ?
O101 Bi1 O101 C106 95.4(3) 3_235 . . . ?
O102 Bi1 O101 C106 -136.4(3) 2_365 . . . ?
O102 Bi1 O101 C106 -0.1(2) . . . . ?
O102 Bi1 O101 C106 106.0(3) 3_235 . . . ?
O201 Bi1 O101 C106 -61.0(3) . . . . ?
O201 Bi1 O101 C106 -155.8(2) 2_365 . . . ?
O201 Bi1 O101 C106 35.9(3) 3_235 . . . ?
Bi2 Bi1 O101 C106 132.0(3) . . . . ?
O101 Bi1 O101 Bi2 36.59(3) 2_365 . . . ?
O101 Bi1 O101 Bi2 -36.59(3) 3_235 . . . ?
O102 Bi1 O101 Bi2 91.56(12) 2_365 . . . ?
O102 Bi1 O101 Bi2 -132.08(16) . . . . ?
O102 Bi1 O101 Bi2 -26.07(16) 3_235 . . . ?
O201 Bi1 O101 Bi2 166.93(13) . . . . ?
O201 Bi1 O101 Bi2 72.13(18) 2_365 . . . ?
O201 Bi1 O101 Bi2 -96.11(13) 3_235 . . . ?
O202 Bi3 O102 C106 -156.0(4) 3_235 . . . ?
O201 Bi3 O102 C106 -71.0(3) . . . . ?
N202 Bi3 O102 C106 133.6(4) 3_235 . . . ?
N201 Bi3 O102 C106 -91.9(4) . . . . ?
N101 Bi3 O102 C106 13.2(3) . . . . ?
O202 Bi3 O102 Bi1 -46.93(13) 3_235 . . . ?
O201 Bi3 O102 Bi1 38.06(12) . . . . ?
N202 Bi3 O102 Bi1 -117.33(14) 3_235 . . . ?
N201 Bi3 O102 Bi1 17.2(2) . . . . ?
N101 Bi3 O102 Bi1 122.30(15) . . . . ?
O101 Bi1 O102 C106 -11.8(3) 2_365 . . . ?
O101 Bi1 O102 C106 -67.2(3) 3_235 . . . ?
O101 Bi1 O102 C106 0.1(2) . . . . ?
O102 Bi1 O102 C106 50.9(3) 2_365 . . . ?
O102 Bi1 O102 C106 -106.8(2) 3_235 . . . ?
O201 Bi1 O102 C106 97.8(3) . . . . ?
O201 Bi1 O102 C106 131.2(3) 2_365 . . . ?
O201 Bi1 O102 C106 -147.9(3) 3_235 . . . ?
Bi2 Bi1 O102 C106 -27.9(2) . . . . ?
O101 Bi1 O102 Bi3 -142.67(12) 2_365 . . . ?
O101 Bi1 O102 Bi3 161.96(14) 3_235 . . . ?
O101 Bi1 O102 Bi3 -130.81(17) . . . . ?
O102 Bi1 O102 Bi3 -79.9(2) 2_365 . . . ?
O102 Bi1 O102 Bi3 122.29(14) 3_235 . . . ?
O201 Bi1 O102 Bi3 -33.02(11) . . . . ?
O201 Bi1 O102 Bi3 0.4(3) 2_365 . . . ?
O201 Bi1 O102 Bi3 81.19(13) 3_235 . . . ?
Bi2 Bi1 O102 Bi3 -158.81(11) . . . . ?
O202 Bi3 O201 C206 -77.8(4) 3_235 . . . ?
O102 Bi3 O201 C206 -161.0(4) . . . . ?
N202 Bi3 O201 C206 -122.9(4) 3_235 . . . ?
N201 Bi3 O201 C206 4.7(4) . . . . ?
N101 Bi3 O201 C206 130.0(4) . . . . ?
O202 Bi3 O201 Bi1 49.15(13) 3_235 . . . ?
O102 Bi3 O201 Bi1 -34.06(12) . . . . ?
N202 Bi3 O201 Bi1 4.0(3) 3_235 . . . ?
N201 Bi3 O201 Bi1 131.60(15) . . . . ?
N101 Bi3 O201 Bi1 -103.11(14) . . . . ?
O101 Bi1 O201 C206 -81.1(3) 2_365 . . . ?
O101 Bi1 O201 C206 -167.3(3) 3_235 . . . ?
O101 Bi1 O201 C206 -134.5(3) . . . . ?
O102 Bi1 O201 C206 -51.4(3) 2_365 . . . ?
O102 Bi1 O201 C206 170.4(3) . . . . ?
O102 Bi1 O201 C206 77.9(4) 3_235 . . . ?
O201 Bi1 O201 C206 2.3(3) 2_365 . . . ?
O201 Bi1 O201 C206 106.9(3) 3_235 . . . ?
Bi2 Bi1 O201 C206 -125.4(3) . . . . ?
O101 Bi1 O201 Bi3 141.11(12) 2_365 . . . ?
O101 Bi1 O201 Bi3 54.9(2) 3_235 . . . ?
O101 Bi1 O201 Bi3 87.69(13) . . . . ?
O102 Bi1 O201 Bi3 170.84(15) 2_365 . . . ?
O102 Bi1 O201 Bi3 32.62(12) . . . . ?
O102 Bi1 O201 Bi3 -59.9(3) 3_235 . . . ?
O201 Bi1 O201 Bi3 -135.50(4) 2_365 . . . ?
O201 Bi1 O201 Bi3 -30.85(18) 3_235 . . . ?
Bi2 Bi1 O201 Bi3 96.83(11) . . . . ?
O202 Bi3 N101 C105 -0.5(5) 3_235 . . . ?
O201 Bi3 N101 C105 57.3(3) . . . . ?
O102 Bi3 N101 C105 -20.2(3) . . . . ?
N202 Bi3 N101 C105 -81.7(4) 3_235 . . . ?
N201 Bi3 N101 C105 115.4(4) . . . . ?
O202 Bi3 N101 C101 -150.7(4) 3_235 . . . ?
O201 Bi3 N101 C101 -92.9(5) . . . . ?
O102 Bi3 N101 C101 -170.4(5) . . . . ?
N202 Bi3 N101 C101 128.1(4) 3_235 . . . ?
N201 Bi3 N101 C101 -34.7(5) . . . . ?
O101 Bi2 N102 C107 -5.4(3) . . . . ?
O101 Bi2 N102 C107 25.3(4) 2_365 . . . ?
O101 Bi2 N102 C107 70.3(3) 3_235 . . . ?
N102 Bi2 N102 C107 -60.3(4) 2_365 . . . ?
N102 Bi2 N102 C107 121.7(3) 3_235 . . . ?
Bi1 Bi2 N102 C107 30.7(3) . . . . ?
O101 Bi2 N102 C111 -175.0(5) . . . . ?
O101 Bi2 N102 C111 -144.3(4) 2_365 . . . ?
O101 Bi2 N102 C111 -99.3(4) 3_235 . . . ?
N102 Bi2 N102 C111 130.1(4) 2_365 . . . ?
N102 Bi2 N102 C111 -47.9(5) 3_235 . . . ?
Bi1 Bi2 N102 C111 -138.9(4) . . . . ?
O202 Bi3 N201 C205 87.4(4) 3_235 . . . ?
O201 Bi3 N201 C205 1.2(3) . . . . ?
O102 Bi3 N201 C205 22.9(4) . . . . ?
N202 Bi3 N201 C205 138.7(3) 3_235 . . . ?
N101 Bi3 N201 C205 -62.7(4) . . . . ?
O202 Bi3 N201 C201 -90.3(4) 3_235 . . . ?
O201 Bi3 N201 C201 -176.5(5) . . . . ?
O102 Bi3 N201 C201 -154.8(4) . . . . ?
N202 Bi3 N201 C201 -39.0(5) 3_235 . . . ?
N101 Bi3 N201 C201 119.6(4) . . . . ?
C105 N101 C101 C102 -1.0(9) . . . . ?
Bi3 N101 C101 C102 146.6(5) . . . . ?
N101 C101 C102 C103 1.2(9) . . . . ?
C101 C102 C103 C104 -0.9(9) . . . . ?
C102 C103 C104 C105 0.3(9) . . . . ?
C101 N101 C105 C104 0.3(8) . . . . ?
Bi3 N101 C105 C104 -152.5(4) . . . . ?
C101 N101 C105 C106 178.2(5) . . . . ?
Bi3 N101 C105 C106 25.4(5) . . . . ?
C103 C104 C105 N101 0.0(9) . . . . ?
C103 C104 C105 C106 -177.8(5) . . . . ?
Bi3 O102 C106 O101 113.6(3) . . . . ?
Bi1 O102 C106 O101 -0.1(4) . . . . ?
Bi3 O102 C106 C107 -125.7(3) . . . . ?
Bi1 O102 C106 C107 120.6(3) . . . . ?
Bi3 O102 C106 C105 -5.3(6) . . . . ?
Bi1 O102 C106 C105 -119.0(4) . . . . ?
Bi2 O101 C106 O102 111.7(4) . . . . ?
Bi1 O101 C106 O102 0.1(4) . . . . ?
Bi2 O101 C106 C107 -4.6(6) . . . . ?
Bi1 O101 C106 C107 -116.2(3) . . . . ?
Bi2 O101 C106 C105 -125.2(4) . . . . ?
Bi1 O101 C106 C105 123.2(3) . . . . ?
N101 C105 C106 O102 -17.2(6) . . . . ?
C104 C105 C106 O102 160.8(5) . . . . ?
N101 C105 C106 O101 -136.7(5) . . . . ?
C104 C105 C106 O101 41.3(6) . . . . ?
N101 C105 C106 C107 101.0(5) . . . . ?
C104 C105 C106 C107 -81.1(6) . . . . ?
C111 N102 C107 C108 -2.3(7) . . . . ?
Bi2 N102 C107 C108 -172.8(4) . . . . ?
C111 N102 C107 C106 175.9(4) . . . . ?
Bi2 N102 C107 C106 5.4(5) . . . . ?
O102 C106 C107 N102 -119.3(5) . . . . ?
O101 C106 C107 N102 -1.5(6) . . . . ?
C105 C106 C107 N102 117.6(5) . . . . ?
O102 C106 C107 C108 58.9(6) . . . . ?
O101 C106 C107 C108 176.7(4) . . . . ?
C105 C106 C107 C108 -64.2(6) . . . . ?
N102 C107 C108 C109 4.1(8) . . . . ?
C106 C107 C108 C109 -174.1(5) . . . . ?
C107 C108 C109 C110 -2.8(8) . . . . ?
C108 C109 C110 C111 0.0(9) . . . . ?
C107 N102 C111 C110 -0.7(8) . . . . ?
Bi2 N102 C111 C110 168.4(4) . . . . ?
C109 C110 C111 N102 1.9(9) . . . . ?
C205 N201 C201 C202 0.5(8) . . . . ?
Bi3 N201 C201 C202 178.0(4) . . . . ?
N201 C201 C202 C203 1.8(9) . . . . ?
C201 C202 C203 C204 -3.0(9) . . . . ?
C202 C203 C204 C205 2.0(9) . . . . ?
C201 N201 C205 C204 -1.5(8) . . . . ?
Bi3 N201 C205 C204 -179.5(4) . . . . ?
C201 N201 C205 C206 172.1(5) . . . . ?
Bi3 N201 C205 C206 -5.9(6) . . . . ?
C203 C204 C205 N201 0.2(9) . . . . ?
C203 C204 C205 C206 -173.2(5) . . . . ?
Bi3 O201 C206 O202 106.5(4) . . . . ?
Bi1 O201 C206 O202 -15.9(5) . . . . ?
Bi3 O201 C206 C207 -129.1(4) . . . . ?
Bi1 O201 C206 C207 108.5(3) . . . . ?
Bi3 O201 C206 C205 -9.1(6) . . . . ?
Bi1 O201 C206 C205 -131.4(4) . . . . ?
Bi3 O202 C206 O201 103.1(4) 2_365 . . . ?
Bi3 O202 C206 C207 -18.0(6) 2_365 . . . ?
Bi3 O202 C206 C205 -135.8(4) 2_365 . . . ?
N201 C205 C206 O201 9.3(7) . . . . ?
C204 C205 C206 O201 -177.1(5) . . . . ?
N201 C205 C206 O202 -110.1(5) . . . . ?
C204 C205 C206 O202 63.5(6) . . . . ?
N201 C205 C206 C207 128.9(5) . . . . ?
C204 C205 C206 C207 -57.5(6) . . . . ?
C211 N202 C207 C208 -0.9(8) . . . . ?
Bi3 N202 C207 C208 -164.2(4) 2_365 . . . ?
C211 N202 C207 C206 178.0(5) . . . . ?
Bi3 N202 C207 C206 14.7(6) 2_365 . . . ?
O201 C206 C207 N202 -124.3(5) . . . . ?
O202 C206 C207 N202 -1.7(7) . . . . ?
C205 C206 C207 N202 113.1(5) . . . . ?
O201 C206 C207 C208 54.6(6) . . . . ?
O202 C206 C207 C208 177.2(5) . . . . ?
C205 C206 C207 C208 -67.9(6) . . . . ?
N202 C207 C208 C209 -0.1(9) . . . . ?
C206 C207 C208 C209 -179.0(5) . . . . ?
C207 C208 C209 C210 1.3(9) . . . . ?
C208 C209 C210 C211 -1.6(10) . . . . ?
C207 N202 C211 C210 0.7(9) . . . . ?
Bi3 N202 C211 C210 159.9(5) 2_365 . . . ?
C209 C210 C211 N202 0.5(10) . . . . ?
